data_9014425
loop_
_publ_author_name
'Goodwin, D. W.'
'Lindop, A. J.'

_publ_section_title
;
 The crystal structure of CaO.2Al2O3
;
_journal_name_full 'Acta Crystallographica, Section B'
_journal_page_first 1230
_journal_page_last 1235
_journal_paper_doi 10.1107/S056774087000393X
_journal_volume 26
_journal_year 1970
_chemical_compound_source Synthetic
_chemical_formula_sum 'Al4 Ca O7'
_chemical_name_mineral Grossite
_space_group_IT_number 15
_symmetry_space_group_name_Hall '-C 2yc'
_symmetry_space_group_name_H-M 'C 1 2/c 1'
_cell_angle_alpha 90
_cell_angle_beta 106.83
_cell_angle_gamma 90
_cell_length_a 12.8398
_cell_length_b 8.8624
_cell_length_c 5.4311
_cell_formula_units_Z 4
_cell_volume 591.542
_database_code_amcsd 0017823
_exptl_crystal_density_diffrn 2.919
_cod_original_formula_sum 'Ca Al4 O7'
_cod_database_code 9014425

loop_
_space_group_symop_operation_xyz
x,y,z
1/2+x,1/2+y,z
x,-y,1/2+z
1/2+x,1/2-y,1/2+z
-x,y,1/2-z
1/2-x,1/2+y,1/2-z
-x,-y,-z
1/2-x,1/2-y,-z

loop_
_atom_site_aniso_label
_atom_site_aniso_U_11
_atom_site_aniso_U_22
_atom_site_aniso_U_33
_atom_site_aniso_U_12
_atom_site_aniso_U_13
_atom_site_aniso_U_23
Ca1 0.01125 0.01003 0.01108 0.00000 0.00560 0.00000
Al1 0.00934 0.00816 0.00979 0.00039 0.00592 0.00016
Al2 0.00949 0.00796 0.01199 0.00006 0.00712 0.00028
O1 0.01087 0.00907 0.02067 0.00000 0.00961 0.00000
O2 0.01293 0.01233 0.01355 0.00237 0.00845 0.00303
O3 0.01530 0.00836 0.01284 0.00088 0.00511 0.00051
O4 0.00995 0.01293 0.01149 0.00110 0.00573 0.00086

loop_
_atom_site_label
_atom_site_fract_x
_atom_site_fract_y
_atom_site_fract_z
Ca1 0.00000 0.80910 0.25000
Al1 0.16410 0.08670 0.30300
Al2 0.11980 0.44060 0.24100
O1 0.00000 0.52310 0.25000
O2 0.11550 0.05120 0.56590
O3 0.11850 0.25530 0.14910
O4 0.19240 0.44360 0.57970

loop_
_cod_related_entry_id
_cod_related_entry_database
_cod_related_entry_code
1 AMCSD 0017823
